data_4114216
loop_
_publ_author_name
'Takuya Yamamoto'
'Atta M. Arif'
'Peter J. Stang'

_publ_section_title
;
 Dynamic Equilibrium of a Supramolecular Dimeric Rhomboid and Trimeric
 Hexagon and Determination of Its Thermodynamic Constants
;
_journal_name_full 'Journal of the American Chemical Society'
_journal_page_first 12309
_journal_page_last 12317
_journal_paper_doi 10.1021/ja0302984
_journal_volume 125
_journal_year 2003
_chemical_formula_sum 'C19 H11 N3'
_chemical_formula_weight 281.31
_chemical_name_systematic
;
 ?
;
_space_group_IT_number 5
_symmetry_cell_setting monoclinic
_symmetry_space_group_name_Hall 'C 2y'
_symmetry_space_group_name_H-M 'C 1 2 1'
_atom_sites_solution_hydrogens geom
_atom_sites_solution_primary direct
_atom_sites_solution_secondary difmap
_audit_creation_method SHELXL-97
_cell_angle_alpha 90.00
_cell_angle_beta 101.6781(26)
_cell_angle_gamma 90.00
_cell_formula_units_Z 6
_cell_length_a 34.5261(22)
_cell_length_b 6.0759(4)
_cell_length_c 10.5382(9)
_cell_measurement_reflns_used 2924
_cell_measurement_temperature 150(1)
_cell_measurement_theta_max 25.028
_cell_measurement_theta_min 1.018
_cell_volume 2164.9(3)
_computing_cell_refinement DENZO-SMN
_computing_data_collection 'Nonius COLLECT'
_computing_data_reduction DENZO-SMN
_computing_molecular_graphics 'WinGX, Ortep3'
_computing_structure_refinement 'SHELXL-97 (Sheldrick, 1997)'
_computing_structure_solution SIR97
_diffrn_ambient_temperature 150(1)
_diffrn_measured_fraction_theta_full 0.976
_diffrn_measured_fraction_theta_max 0.976
_diffrn_measurement_device_type 'Nonius KappaCCD Diffractometer'
_diffrn_measurement_method 'Phi plus Omega scan'
_diffrn_radiation_monochromator graphite
_diffrn_radiation_source 'fine-focus sealed tube'
_diffrn_radiation_type MoK\a
_diffrn_radiation_wavelength 0.71073
_diffrn_reflns_av_R_equivalents 0.0530
_diffrn_reflns_av_sigmaI/netI 0.1022
_diffrn_reflns_limit_h_max 38
_diffrn_reflns_limit_h_min -40
_diffrn_reflns_limit_k_max 7
_diffrn_reflns_limit_k_min -6
_diffrn_reflns_limit_l_max 12
_diffrn_reflns_limit_l_min -12
_diffrn_reflns_number 5692
_diffrn_reflns_theta_full 25.10
_diffrn_reflns_theta_max 25.10
_diffrn_reflns_theta_min 1.97
_diffrn_standards_decay_% <2.0
_exptl_absorpt_coefficient_mu 0.079
_exptl_absorpt_correction_T_max 0.9969
_exptl_absorpt_correction_T_min 0.9692
_exptl_absorpt_correction_type multi-scan
_exptl_absorpt_process_details 'DENZO-SMN (Otwinowski & Minor, 1997)'
_exptl_crystal_colour colorless
_exptl_crystal_density_diffrn 1.295
_exptl_crystal_description plate
_exptl_crystal_F_000 876
_exptl_crystal_size_max 0.40
_exptl_crystal_size_mid 0.25
_exptl_crystal_size_min 0.04
_refine_diff_density_max 0.264
_refine_diff_density_min -0.218
_refine_diff_density_rms 0.054
_refine_ls_abs_structure_details 'Flack H D (1983), Acta Cryst. A39, 876-881'
_refine_ls_abs_structure_Flack 0(5)
_refine_ls_extinction_coef 0.0067(10)
_refine_ls_extinction_expression Fc^*^=kFc[1+0.001xFc^2^\l^3^/sin(2\q)]^-1/4^
_refine_ls_extinction_method SHELXL
_refine_ls_goodness_of_fit_ref 1.129
_refine_ls_hydrogen_treatment mixed
_refine_ls_matrix_type full
_refine_ls_number_parameters 300
_refine_ls_number_reflns 3536
_refine_ls_number_restraints 1
_refine_ls_restrained_S_all 1.129
_refine_ls_R_factor_all 0.1101
_refine_ls_R_factor_gt 0.0663
_refine_ls_shift/su_max 0.000
_refine_ls_shift/su_mean 0.000
_refine_ls_structure_factor_coef Fsqd
_refine_ls_weighting_details 'calc w=1/[\s^2^(Fo^2^)+(0.0360P)^2^+2.5111P] where P=(Fo^2^+2Fc^2^)/3'
_refine_ls_weighting_scheme calc
_refine_ls_wR_factor_gt 0.1400
_refine_ls_wR_factor_ref 0.1582
_reflns_number_gt 2477
_reflns_number_total 3536
_reflns_threshold_expression >2sigma(I)
_cod_data_source_file ja0302984_1.cif
_cod_data_source_block compound1
_cod_original_sg_symbol_H-M 'C 2'
_cod_database_code 4114216

loop_
_symmetry_equiv_pos_as_xyz
'x, y, z'
'-x, y, -z'
'x+1/2, y+1/2, z'
'-x+1/2, y+1/2, -z'

loop_
_atom_site_label
_atom_site_type_symbol
_atom_site_fract_x
_atom_site_fract_y
_atom_site_fract_z
_atom_site_U_iso_or_equiv
_atom_site_adp_type
_atom_site_occupancy
_atom_site_symmetry_multiplicity
_atom_site_calc_flag
_atom_site_refinement_flags
N1 N 0.76498(11) 1.4173(8) 0.6790(4) 0.0423(11) Uani 1 1 d .
N1A N 0.78385(11) 0.9169(7) 0.0370(4) 0.0376(11) Uani 1 1 d .
N2 N 0.97716(12) 0.5628(6) 0.6813(4) 0.0353(11) Uani 1 1 d .
N2A N 1.0000 0.1490(10) 0.0000 0.0385(15) Uani 1 2 d S
N3 N 1.17916(11) 1.4649(7) 0.6092(4) 0.0370(11) Uani 1 1 d .
C1 C 0.79920(14) 1.5142(8) 0.7348(5) 0.0374(12) Uani 1 1 d .
H1 H 0.7980 1.6561 0.7716 0.045 Uiso 1 1 calc R
C1A C 0.80949(14) 1.0411(9) -0.0106(5) 0.0362(12) Uani 1 1 d .
H1A H 0.8008 1.1804 -0.0464 0.043 Uiso 1 1 calc R
C2 C 0.83558(13) 1.4207(8) 0.7419(4) 0.0336(12) Uani 1 1 d .
H2 H 0.8588 1.4957 0.7839 0.040 Uiso 1 1 calc R
C2A C 0.84806(14) 0.9774(9) -0.0107(4) 0.0348(12) Uani 1 1 d .
H2A H 0.8658 1.0743 -0.0412 0.042 Uiso 1 1 calc R
C3 C 0.83824(13) 1.2148(8) 0.6871(4) 0.0282(11) Uani 1 1 d .
C3A C 0.86034(12) 0.7676(8) 0.0350(4) 0.0286(11) Uani 1 1 d .
C4 C 0.80317(13) 1.1126(9) 0.6282(4) 0.0319(11) Uani 1 1 d .
H4 H 0.8036 0.9719 0.5892 0.038 Uiso 1 1 calc R
C4A C 0.83412(12) 0.6369(9) 0.0853(4) 0.0320(11) Uani 1 1 d .
H4A H 0.8417 0.4954 0.1198 0.038 Uiso 1 1 calc R
C5 C 0.76755(14) 1.2190(9) 0.6272(5) 0.0375(13) Uani 1 1 d .
H5 H 0.7438 1.1468 0.5875 0.045 Uiso 1 1 calc R
C5A C 0.79630(14) 0.7186(8) 0.0838(5) 0.0383(13) Uani 1 1 d .
H5A H 0.7784 0.6285 0.1179 0.046 Uiso 1 1 calc R
C6 C 0.87566(14) 1.1099(8) 0.6905(4) 0.0326(11) Uani 1 1 d .
C6A C 0.89908(13) 0.6851(8) 0.0306(4) 0.0317(12) Uani 1 1 d .
C7 C 0.90626(14) 1.0191(8) 0.6922(4) 0.0325(12) Uani 1 1 d .
C7A C 0.92990(14) 0.6010(8) 0.0219(4) 0.0340(12) Uani 1 1 d .
C8 C 0.94331(12) 0.9062(8) 0.6885(4) 0.0288(11) Uani 1 1 d .
C8A C 0.96627(13) 0.4926(8) 0.0115(4) 0.0297(12) Uani 1 1 d .
C9 C 0.94412(14) 0.6784(8) 0.6874(4) 0.0307(12) Uani 1 1 d .
H9 H 0.9205 0.6002 0.6911 0.037 Uiso 1 1 calc R
C9A C 0.96779(14) 0.2645(9) 0.0117(5) 0.0358(12) Uani 1 1 d .
H9A H 0.9447 0.1857 0.0205 0.043 Uiso 1 1 calc R
C10 C 1.00957(14) 0.6738(7) 0.6776(4) 0.0307(12) Uani 1 1 d .
H10 H 1.0329 0.5927 0.6744 0.037 Uiso 1 1 calc R
C11 C 1.01197(13) 0.9052(8) 0.6780(4) 0.0302(12) Uani 1 1 d .
C12 C 0.97740(13) 1.0204(8) 0.6834(4) 0.0288(11) Uani 1 1 d .
H12 H 0.9774 1.1768 0.6836 0.035 Uiso 1 1 calc R
C12A C 1.0000 0.6099(11) 0.0000 0.0244(14) Uani 1 2 d S
H12A H 1.0000 0.7662 0.0000 0.029 Uiso 1 2 calc SR
C13 C 1.04822(14) 1.0154(8) 0.6715(4) 0.0359(12) Uani 1 1 d .
C14 C 1.07809(14) 1.1105(9) 0.6619(4) 0.0350(12) Uani 1 1 d .
C15 C 1.11296(13) 1.2297(8) 0.6455(4) 0.0285(11) Uani 1 1 d .
C16 C 1.10912(13) 1.4364(9) 0.5910(4) 0.0349(12) Uani 1 1 d .
H16 H 1.0838 1.5018 0.5647 0.042 Uiso 1 1 calc R
C17 C 1.14306(14) 1.5477(8) 0.5751(4) 0.0350(12) Uani 1 1 d .
H17 H 1.1402 1.6906 0.5378 0.042 Uiso 1 1 calc R
C18 C 1.18242(14) 1.2658(9) 0.6625(5) 0.0397(13) Uani 1 1 d .
H18 H 1.2081 1.2053 0.6892 0.048 Uiso 1 1 calc R
C19 C 1.15033(13) 1.1411(9) 0.6813(4) 0.0320(12) Uani 1 1 d .
H19 H 1.1540 0.9979 0.7180 0.038 Uiso 1 1 calc R

loop_
_atom_site_aniso_label
_atom_site_aniso_U_11
_atom_site_aniso_U_22
_atom_site_aniso_U_33
_atom_site_aniso_U_23
_atom_site_aniso_U_13
_atom_site_aniso_U_12
N1 0.038(3) 0.049(3) 0.039(3) 0.007(2) 0.005(2) 0.010(2)
N1A 0.032(2) 0.038(3) 0.044(3) 0.005(2) 0.0079(19) 0.006(2)
N2 0.035(3) 0.028(3) 0.044(3) -0.0061(19) 0.013(2) -0.001(2)
N2A 0.043(4) 0.028(4) 0.046(4) 0.000 0.012(3) 0.000
N3 0.037(3) 0.040(3) 0.036(2) -0.010(2) 0.0114(19) -0.003(2)
C1 0.047(3) 0.030(3) 0.037(3) -0.001(2) 0.011(2) 0.005(2)
C1A 0.037(3) 0.029(3) 0.040(3) -0.003(2) 0.003(2) -0.001(2)
C2 0.032(3) 0.036(3) 0.032(3) 0.004(2) 0.005(2) -0.005(2)
C2A 0.036(3) 0.037(3) 0.033(3) 0.002(2) 0.007(2) -0.002(2)
C3 0.030(3) 0.033(3) 0.022(2) 0.008(2) 0.0053(19) -0.003(2)
C3A 0.028(3) 0.032(3) 0.024(2) -0.001(2) 0.0019(19) 0.003(2)
C4 0.027(3) 0.035(3) 0.034(3) -0.002(2) 0.007(2) -0.006(2)
C4A 0.025(3) 0.030(3) 0.038(3) 0.002(2) 0.001(2) 0.000(2)
C5 0.032(3) 0.039(3) 0.040(3) 0.004(2) 0.004(2) -0.004(2)
C5A 0.034(3) 0.036(3) 0.043(3) 0.006(2) 0.004(2) -0.005(2)
C6 0.030(3) 0.033(3) 0.037(3) 0.010(2) 0.014(2) 0.003(2)
C6A 0.025(3) 0.032(3) 0.037(3) 0.001(2) 0.004(2) -0.005(2)
C7 0.028(3) 0.037(3) 0.031(3) 0.002(2) 0.003(2) -0.001(2)
C7A 0.031(3) 0.034(3) 0.036(3) 0.002(2) 0.007(2) -0.002(2)
C8 0.028(3) 0.024(3) 0.033(3) 0.000(2) 0.004(2) 0.004(2)
C8A 0.027(3) 0.031(3) 0.030(3) -0.003(2) 0.003(2) 0.001(2)
C9 0.027(3) 0.032(3) 0.032(3) 0.001(2) 0.004(2) -0.004(2)
C9A 0.027(3) 0.032(3) 0.049(3) 0.004(3) 0.010(2) -0.005(2)
C10 0.033(3) 0.030(3) 0.030(3) 0.000(2) 0.011(2) 0.003(2)
C11 0.027(3) 0.032(3) 0.031(3) -0.005(2) 0.005(2) -0.004(2)
C12 0.027(3) 0.022(3) 0.035(3) 0.002(2) 0.001(2) -0.002(2)
C12A 0.025(4) 0.022(3) 0.027(3) 0.000 0.007(3) 0.000
C13 0.036(3) 0.035(3) 0.038(3) 0.002(2) 0.011(2) -0.003(3)
C14 0.032(3) 0.039(3) 0.033(3) 0.005(2) 0.004(2) -0.002(2)
C15 0.026(3) 0.030(3) 0.029(3) 0.001(2) 0.004(2) -0.006(2)
C16 0.025(3) 0.049(4) 0.032(3) -0.003(2) 0.008(2) 0.000(2)
C17 0.042(3) 0.030(3) 0.037(3) -0.001(2) 0.016(2) 0.002(2)
C18 0.028(3) 0.048(4) 0.045(3) -0.009(3) 0.013(2) 0.004(3)
C19 0.035(3) 0.031(3) 0.030(3) -0.008(2) 0.006(2) 0.003(2)

loop_
_atom_type_symbol
_atom_type_description
_atom_type_scat_dispersion_real
_atom_type_scat_dispersion_imag
_atom_type_scat_source
C C 0.0033 0.0016 'International Tables Vol C Tables 4.2.6.8 and 6.1.1.4'
H H 0.0000 0.0000 'International Tables Vol C Tables 4.2.6.8 and 6.1.1.4'
N N 0.0061 0.0033 'International Tables Vol C Tables 4.2.6.8 and 6.1.1.4'

loop_
_geom_angle_atom_site_label_1
_geom_angle_atom_site_label_2
_geom_angle_atom_site_label_3
_geom_angle
_geom_angle_site_symmetry_1
C5 N1 C1 116.7(4) .
C1A N1A C5A 117.3(4) .
C10 N2 C9 117.8(4) .
C9A N2A C9A 116.9(6) 2_755
C17 N3 C18 117.1(4) .
N1 C1 C2 123.9(5) .
N1A C1A C2A 123.5(5) .
C1 C2 C3 119.3(5) .
C1A C2A C3A 118.6(4) .
C2 C3 C4 117.6(4) .
C2 C3 C6 121.7(5) .
C4 C3 C6 120.7(5) .
C4A C3A C2A 118.5(4) .
C4A C3A C6A 119.7(4) .
C2A C3A C6A 121.8(4) .
C5 C4 C3 119.1(5) .
C3A C4A C5A 118.3(5) .
N1 C5 C4 123.4(5) .
N1A C5A C4A 123.6(4) .
C7 C6 C3 178.7(6) .
C7A C6A C3A 174.6(5) .
C6 C7 C8 177.6(5) .
C6A C7A C8A 178.0(5) .
C12 C8 C9 119.0(4) .
C12 C8 C7 121.7(4) .
C9 C8 C7 119.3(4) .
C9A C8A C12A 118.7(5) .
C9A C8A C7A 119.3(5) .
C12A C8A C7A 122.0(5) .
N2 C9 C8 122.6(4) .
N2A C9A C8A 123.7(5) .
N2 C10 C11 124.2(5) .
C12 C11 C10 116.8(4) .
C12 C11 C13 122.0(4) .
C10 C11 C13 121.2(4) .
C8 C12 C11 119.6(4) .
C8A C12A C8A 118.4(7) 2_755
C14 C13 C11 177.8(5) .
C13 C14 C15 177.5(5) .
C16 C15 C19 118.5(4) .
C16 C15 C14 119.7(4) .
C19 C15 C14 121.9(5) .
C15 C16 C17 118.8(4) .
N3 C17 C16 123.4(5) .
N3 C18 C19 123.7(5) .
C15 C19 C18 118.5(5) .

loop_
_geom_bond_atom_site_label_1
_geom_bond_atom_site_label_2
_geom_bond_distance
_geom_bond_site_symmetry_2
N1 C5 1.333(6) .
N1 C1 1.344(6) .
N1A C1A 1.336(6) .
N1A C5A 1.340(6) .
N2 C10 1.314(6) .
N2 C9 1.352(6) .
N2A C9A 1.342(6) 2_755
N2A C9A 1.342(6) .
N3 C17 1.325(6) .
N3 C18 1.329(7) .
C1 C2 1.367(6) .
C1A C2A 1.387(6) .
C2 C3 1.388(7) .
C2A C3A 1.398(7) .
C3 C4 1.390(6) .
C3 C6 1.435(7) .
C3A C4A 1.388(6) .
C3A C6A 1.438(6) .
C4 C5 1.388(7) .
C4A C5A 1.394(6) .
C6 C7 1.189(6) .
C6A C7A 1.200(6) .
C7 C8 1.459(7) .
C7A C8A 1.442(6) .
C8 C12 1.377(6) .
C8 C9 1.385(6) .
C8A C9A 1.386(7) .
C8A C12A 1.391(6) .
C10 C11 1.409(6) .
C11 C12 1.395(6) .
C11 C13 1.433(7) .
C12A C8A 1.391(6) 2_755
C13 C14 1.204(6) .
C14 C15 1.445(7) .
C15 C16 1.376(7) .
C15 C19 1.378(6) .
C16 C17 1.393(6) .
C18 C19 1.389(7) .

loop_
_geom_torsion_atom_site_label_1
_geom_torsion_atom_site_label_2
_geom_torsion_atom_site_label_3
_geom_torsion_atom_site_label_4
_geom_torsion
_geom_torsion_site_symmetry_1
_geom_torsion_site_symmetry_4
C5 N1 C1 C2 -0.6(7) . .
C5A N1A C1A C2A -1.7(7) . .
N1 C1 C2 C3 1.1(7) . .
N1A C1A C2A C3A 3.5(7) . .
C1 C2 C3 C4 -0.6(6) . .
C1 C2 C3 C6 179.4(4) . .
C1A C2A C3A C4A -3.6(6) . .
C1A C2A C3A C6A 176.2(4) . .
C2 C3 C4 C5 -0.2(6) . .
C6 C3 C4 C5 179.8(4) . .
C2A C3A C4A C5A 2.1(6) . .
C6A C3A C4A C5A -177.7(4) . .
C1 N1 C5 C4 -0.3(7) . .
C3 C4 C5 N1 0.7(7) . .
C1A N1A C5A C4A 0.0(7) . .
C3A C4A C5A N1A -0.3(7) . .
C2 C3 C6 C7 173(100) . .
C4 C3 C6 C7 -7(22) . .
C4A C3A C6A C7A 52(5) . .
C2A C3A C6A C7A -128(5) . .
C3 C6 C7 C8 58(29) . .
C3A C6A C7A C8A -29(19) . .
C6 C7 C8 C12 98(13) . .
C6 C7 C8 C9 -81(13) . .
C6A C7A C8A C9A -1(15) . .
C6A C7A C8A C12A 178(100) . .
C10 N2 C9 C8 0.7(7) . .
C12 C8 C9 N2 -0.1(7) . .
C7 C8 C9 N2 178.6(4) . .
C9A N2A C9A C8A 0.3(3) 2_755 .
C12A C8A C9A N2A -0.7(7) . .
C7A C8A C9A N2A 178.7(4) . .
C9 N2 C10 C11 -0.8(7) . .
N2 C10 C11 C12 0.4(7) . .
N2 C10 C11 C13 -178.9(4) . .
C9 C8 C12 C11 -0.3(7) . .
C7 C8 C12 C11 -179.0(4) . .
C10 C11 C12 C8 0.2(7) . .
C13 C11 C12 C8 179.5(4) . .
C9A C8A C12A C8A 0.3(3) . 2_755
C7A C8A C12A C8A -179.0(5) . 2_755
C12 C11 C13 C14 -67(14) . .
C10 C11 C13 C14 112(14) . .
C11 C13 C14 C15 13(24) . .
C13 C14 C15 C16 29(13) . .
C13 C14 C15 C19 -150(12) . .
C19 C15 C16 C17 -0.4(7) . .
C14 C15 C16 C17 -179.5(4) . .
C18 N3 C17 C16 -0.7(7) . .
C15 C16 C17 N3 0.3(7) . .
C17 N3 C18 C19 1.3(7) . .
C16 C15 C19 C18 0.9(7) . .
C14 C15 C19 C18 180.0(4) . .
N3 C18 C19 C15 -1.5(7) . .
